data_4302821
loop_
_publ_author_name
'Rongming Wang'
'Jian Zhang'
'Lijuan Li'

_publ_contact_author_address
;
Department of Chemistry and Biochemistry
California State University, Long Beach
1250 Bellflower Boulevard, Long Beach, CA 90840
;
_publ_contact_author_email lli@csulb.edu
_publ_contact_author_name 'Lijuan Li'
_publ_section_title
;
Conformation Preference of a Flexible Cyclohexanetetracarboxylate Ligand in
Three New Metal-Organic Frameworks: Structures, Magnetic and Luminescent
Properties
;
_journal_name_full 'Inorganic Chemistry'
_journal_page_first 7194
_journal_page_last 7200
_journal_paper_doi 10.1021/ic900390y
_journal_volume 48
_journal_year 2009
_chemical_formula_sum 'C20 H42 Co5 O30'
_chemical_formula_weight 1057.19
_chemical_name_systematic
; 
 ? 
;
_space_group_IT_number 14
_symmetry_cell_setting monoclinic
_symmetry_space_group_name_Hall '-P 2ybc'
_symmetry_space_group_name_H-M 'P 1 21/c 1'
_atom_sites_solution_hydrogens geom
_atom_sites_solution_primary direct
_atom_sites_solution_secondary difmap
_audit_creation_method SHELXL-97
_cell_angle_alpha 90.00
_cell_angle_beta 91.982(2)
_cell_angle_gamma 90.00
_cell_formula_units_Z 2
_cell_length_a 10.2433(2)
_cell_length_b 6.57520(10)
_cell_length_c 24.5222(6)
_cell_measurement_reflns_used 2728
_cell_measurement_temperature 293(2)
_cell_measurement_theta_max 26.49
_cell_measurement_theta_min 3.21
_cell_volume 1650.62(6)
_computing_cell_refinement 'Bruker SMART'
_computing_data_collection 'Bruker SMART'
_computing_data_reduction 'Bruker SAINT'
_computing_molecular_graphics 'Bruker SHELXTL'
_computing_publication_material 'Bruker SHELXTL'
_computing_structure_refinement 'SHELXL-97 (Sheldrick, 1997)'
_computing_structure_solution 'SHELXS-97 (Sheldrick, 1990)'
_diffrn_ambient_temperature 293(2)
_diffrn_measured_fraction_theta_full 0.969
_diffrn_measured_fraction_theta_max 0.969
_diffrn_measurement_device_type 'CCD area detector'
_diffrn_measurement_method 'phi and omega scans'
_diffrn_radiation_monochromator graphite
_diffrn_radiation_source 'fine-focus sealed tube'
_diffrn_radiation_type MoK\a
_diffrn_radiation_wavelength 0.71073
_diffrn_reflns_av_R_equivalents 0.0299
_diffrn_reflns_av_sigmaI/netI 0.0449
_diffrn_reflns_limit_h_max 12
_diffrn_reflns_limit_h_min -12
_diffrn_reflns_limit_k_max 6
_diffrn_reflns_limit_k_min -7
_diffrn_reflns_limit_l_max 29
_diffrn_reflns_limit_l_min -30
_diffrn_reflns_number 8324
_diffrn_reflns_theta_full 26.50
_diffrn_reflns_theta_max 26.50
_diffrn_reflns_theta_min 1.99
_diffrn_standards_decay_% 0
_diffrn_standards_interval_count 0
_diffrn_standards_interval_time .
_diffrn_standards_number 0
_exptl_absorpt_coefficient_mu 2.579
_exptl_absorpt_correction_T_max .814
_exptl_absorpt_correction_T_min .696
_exptl_absorpt_correction_type empirical
_exptl_absorpt_process_details 'SADABS (Sheldrick, 1996)'
_exptl_crystal_colour red
_exptl_crystal_density_diffrn 2.127
_exptl_crystal_density_meas 2.127
_exptl_crystal_density_method 'not measured'
_exptl_crystal_description plate
_exptl_crystal_F_000 1074
_exptl_crystal_size_max .16
_exptl_crystal_size_mid .12
_exptl_crystal_size_min .08
_refine_diff_density_max 0.464
_refine_diff_density_min -0.534
_refine_diff_density_rms 0.096
_refine_ls_extinction_method none
_refine_ls_goodness_of_fit_ref 1.027
_refine_ls_hydrogen_treatment constr
_refine_ls_matrix_type full
_refine_ls_number_parameters 252
_refine_ls_number_reflns 3316
_refine_ls_number_restraints 0
_refine_ls_restrained_S_all 1.027
_refine_ls_R_factor_all 0.0479
_refine_ls_R_factor_gt 0.0337
_refine_ls_shift/su_max 0.002
_refine_ls_shift/su_mean 0.000
_refine_ls_structure_factor_coef Fsqd
_refine_ls_weighting_details 'calc w=1/[\s^2^(Fo^2^)+(0.0328P)^2^+0.9995P] where P=(Fo^2^+2Fc^2^)/3'
_refine_ls_weighting_scheme calc
_refine_ls_wR_factor_gt 0.0720
_refine_ls_wR_factor_ref 0.0776
_reflns_number_gt 2634
_reflns_number_total 3316
_reflns_threshold_expression >2sigma(I)
_cod_data_source_file ic900390y_si_002_1.cif
_cod_data_source_block 1
_cod_depositor_comments
;
The following automatic conversions were performed:
'_symmetry_cell_setting' value 'Monoclinic' changed to 'monoclinic'
according to '/home/saulius/struct/CIF-dictionaries/cif_core.dic'
dictionary named 'cif_core.dic' version 2.4.1 from 2010-06-29.

Automatic conversion script
Id: cif_fix_enum 1527 2010-12-29 10:47:43Z saulius 
;
_cod_database_code 4302821

loop_
_symmetry_equiv_pos_as_xyz
'x, y, z'
'-x, y+1/2, -z+1/2'
'-x, -y, -z'
'x, -y-1/2, z-1/2'

loop_
_atom_site_label
_atom_site_type_symbol
_atom_site_fract_x
_atom_site_fract_y
_atom_site_fract_z
_atom_site_U_iso_or_equiv
_atom_site_adp_type
_atom_site_occupancy
_atom_site_symmetry_multiplicity
_atom_site_calc_flag
_atom_site_refinement_flags
_atom_site_disorder_assembly
_atom_site_disorder_group
Co1 Co 0.47782(4) 0.90319(7) 0.327702(18) 0.01615(13) Uani 1 1 d . . .
Co2 Co 1.0000 1.5000 0.5000 0.01323(15) Uani 1 2 d S . .
Co3 Co 0.84821(4) 0.99854(6) 0.500282(17) 0.01333(12) Uani 1 1 d . . .
C1 C 0.7640(3) 0.9788(5) 0.32033(13) 0.0157(7) Uani 1 1 d . . .
C2 C 0.8510(3) 1.2855(5) 0.40657(12) 0.0124(7) Uani 1 1 d . . .
C3 C 1.2560(3) 1.0479(5) 0.31909(13) 0.0139(7) Uani 1 1 d . . .
C4 C 0.8792(3) 1.1216(5) 0.31207(12) 0.0118(7) Uani 1 1 d . . .
H4A H 0.8741 1.1624 0.2736 0.014 Uiso 1 1 calc R . .
C5 C 1.0099(3) 1.0122(5) 0.32067(13) 0.0129(7) Uani 1 1 d . . .
H5A H 1.0157 0.9576 0.3574 0.016 Uiso 1 1 calc R . .
H5B H 1.0137 0.8990 0.2954 0.016 Uiso 1 1 calc R . .
C6 C 1.1206(3) 1.3455(5) 0.34764(12) 0.0120(7) Uani 1 1 d . . .
H6A H 1.1899 1.4366 0.3359 0.014 Uiso 1 1 calc R . .
C7 C 1.1259(3) 1.1527(5) 0.31215(13) 0.0119(7) Uani 1 1 d . . .
H7A H 1.1188 1.1982 0.2741 0.014 Uiso 1 1 calc R . .
C8 C 0.8706(3) 1.3193(5) 0.34553(12) 0.0119(7) Uani 1 1 d . . .
H8A H 0.7938 1.3937 0.3313 0.014 Uiso 1 1 calc R . .
C9 C 0.9898(3) 1.4553(5) 0.33660(13) 0.0131(7) Uani 1 1 d . . .
H9A H 0.9855 1.5727 0.3604 0.016 Uiso 1 1 calc R . .
H9B H 0.9864 1.5041 0.2992 0.016 Uiso 1 1 calc R . .
C10 C 1.1451(3) 1.3047(5) 0.40820(13) 0.0129(7) Uani 1 1 d . . .
O1 O 1.35875(19) 1.1608(3) 0.31983(9) 0.0187(5) Uani 1 1 d . . .
O1W O 0.5628(2) 0.6215(3) 0.34603(10) 0.0241(6) Uani 1 1 d . . .
H1WA H 0.6422 0.6296 0.3435 0.036 Uiso 1 1 d R . .
H1WB H 0.5469 0.5294 0.3212 0.036 Uiso 1 1 d R . .
O2W O 0.4724(2) 0.8477(3) 0.24243(9) 0.0209(5) Uani 1 1 d . . .
H2WA H 0.5438 0.8021 0.2310 0.031 Uiso 1 1 d R . .
H2WB H 0.4178 0.7588 0.2309 0.031 Uiso 1 1 d R . .
O2 O 1.2692(2) 0.8594(3) 0.32254(10) 0.0226(6) Uani 1 1 d . . .
O3W O 0.4895(2) 0.9542(4) 0.41282(9) 0.0234(6) Uani 1 1 d . . .
H3WA H 0.4894 1.0778 0.4203 0.035 Uiso 1 1 d R . .
H3WB H 0.5525 0.9024 0.4266 0.035 Uiso 1 1 d R . .
O3 O 1.1438(2) 1.4561(3) 0.44043(9) 0.0175(5) Uani 1 1 d . . .
O4W O 0.6995(2) 0.7712(3) 0.47080(9) 0.0231(6) Uani 1 1 d . . .
H4WA H 0.6401 0.8298 0.4540 0.035 Uiso 1 1 d R . .
H4WB H 0.6794 0.7057 0.4937 0.035 Uiso 1 1 d R . .
O4 O 1.1642(2) 1.1249(3) 0.42342(9) 0.0173(5) Uani 1 1 d . . .
O5W O 0.7045(2) 1.2169(3) 0.52639(9) 0.0212(5) Uani 1 1 d . . .
H5WA H 0.6532 1.1733 0.5502 0.032 Uiso 1 1 d R . .
H5WB H 0.7405 1.3161 0.5395 0.032 Uiso 1 1 d R . .
O5 O 1.00232(19) 1.1985(3) 0.52290(9) 0.0140(5) Uani 1 1 d . . .
H5 H 1.0141 1.2066 0.5559 0.021 Uiso 1 1 d R . .
O6W O 0.5044(3) 1.3500(4) 0.44457(14) 0.0433(8) Uani 1 1 d . . .
H6WA H 0.5124 1.4175 0.4177 0.065(19) Uiso 1 1 d R . .
H6WB H 0.5649 1.3593 0.4663 0.14(3) Uiso 1 1 d R . .
O6 O 0.8519(2) 1.4412(3) 0.43732(9) 0.0172(5) Uani 1 1 d . . .
O7 O 0.8356(2) 1.1063(3) 0.42258(9) 0.0178(5) Uani 1 1 d . . .
O8 O 0.6497(2) 1.0594(3) 0.31650(9) 0.0196(5) Uani 1 1 d . . .
O9 O 0.7824(2) 0.7963(3) 0.32811(11) 0.0295(6) Uani 1 1 d . . .

loop_
_atom_site_aniso_label
_atom_site_aniso_U_11
_atom_site_aniso_U_22
_atom_site_aniso_U_33
_atom_site_aniso_U_23
_atom_site_aniso_U_13
_atom_site_aniso_U_12
Co1 0.0119(2) 0.0148(3) 0.0218(3) -0.0001(2) 0.00166(17) 0.00151(19)
Co2 0.0161(3) 0.0090(3) 0.0147(3) -0.0014(3) 0.0016(2) 0.0007(3)
Co3 0.0145(2) 0.0111(2) 0.0144(2) 0.00101(18) 0.00108(16) 0.00058(18)
C1 0.0110(16) 0.019(2) 0.0172(17) -0.0043(14) 0.0002(12) -0.0015(14)
C2 0.0097(15) 0.0136(18) 0.0138(17) -0.0019(14) -0.0011(12) 0.0019(13)
C3 0.0152(16) 0.015(2) 0.0114(16) -0.0023(13) 0.0007(12) 0.0010(13)
C4 0.0102(15) 0.0109(17) 0.0141(16) 0.0001(13) -0.0011(12) 0.0016(13)
C5 0.0105(15) 0.0099(17) 0.0185(17) -0.0020(13) 0.0015(12) 0.0020(12)
C6 0.0112(15) 0.0109(17) 0.0138(16) 0.0008(13) -0.0009(12) -0.0023(12)
C7 0.0077(14) 0.0146(17) 0.0135(16) 0.0017(13) 0.0013(12) -0.0004(13)
C8 0.0113(15) 0.0092(17) 0.0151(17) 0.0024(13) 0.0000(12) 0.0026(12)
C9 0.0151(16) 0.0072(17) 0.0170(17) 0.0029(13) 0.0006(12) 0.0018(13)
C10 0.0059(14) 0.0158(19) 0.0171(17) -0.0011(14) 0.0018(12) -0.0017(13)
O1 0.0090(11) 0.0178(13) 0.0297(14) 0.0018(10) 0.0047(9) -0.0017(9)
O1W 0.0213(13) 0.0172(14) 0.0337(15) -0.0020(11) 0.0000(10) 0.0030(10)
O2W 0.0170(12) 0.0199(13) 0.0260(14) -0.0067(11) 0.0017(10) -0.0006(10)
O2 0.0155(12) 0.0147(14) 0.0378(16) -0.0018(11) 0.0032(10) 0.0019(10)
O3W 0.0230(13) 0.0216(14) 0.0255(14) 0.0006(11) -0.0004(10) 0.0034(10)
O3 0.0208(12) 0.0140(13) 0.0181(13) -0.0049(10) 0.0048(9) -0.0002(10)
O4W 0.0224(13) 0.0214(14) 0.0250(14) 0.0061(11) -0.0068(10) 0.0001(11)
O4 0.0254(13) 0.0113(13) 0.0154(12) 0.0020(10) 0.0014(9) 0.0023(10)
O5W 0.0210(12) 0.0166(13) 0.0265(14) 0.0006(11) 0.0080(10) -0.0012(10)
O5 0.0180(11) 0.0115(12) 0.0123(11) -0.0011(9) -0.0004(9) 0.0005(9)
O6W 0.053(2) 0.0357(18) 0.0412(19) -0.0039(16) -0.0022(16) -0.0016(14)
O6 0.0194(12) 0.0154(13) 0.0168(12) -0.0053(10) 0.0014(9) 0.0016(10)
O7 0.0272(13) 0.0128(13) 0.0134(12) 0.0017(10) 0.0009(9) -0.0018(10)
O8 0.0102(11) 0.0185(13) 0.0299(14) 0.0049(10) -0.0010(9) 0.0005(10)
O9 0.0173(12) 0.0075(14) 0.064(2) 0.0006(12) 0.0042(12) 0.0013(10)

loop_
_atom_type_symbol
_atom_type_description
_atom_type_scat_dispersion_real
_atom_type_scat_dispersion_imag
_atom_type_scat_source
C C 0.0033 0.0016 'International Tables Vol C Tables 4.2.6.8 and 6.1.1.4'
H H 0.0000 0.0000 'International Tables Vol C Tables 4.2.6.8 and 6.1.1.4'
O O 0.0106 0.0060 'International Tables Vol C Tables 4.2.6.8 and 6.1.1.4'
Co Co 0.3494 0.9721 'International Tables Vol C Tables 4.2.6.8 and 6.1.1.4'

loop_
_geom_angle_atom_site_label_1
_geom_angle_atom_site_label_2
_geom_angle_atom_site_label_3
_geom_angle
_geom_angle_site_symmetry_1
_geom_angle_site_symmetry_3
_geom_angle_publ_flag
O8 Co1 O1W 96.82(9) . . ?
O8 Co1 O1 94.71(8) . 1_455 ?
O1W Co1 O1 167.15(9) . 1_455 ?
O8 Co1 O3W 91.89(9) . . ?
O1W Co1 O3W 85.38(9) . . ?
O1 Co1 O3W 88.59(9) 1_455 . ?
O8 Co1 O2W 87.01(9) . . ?
O1W Co1 O2W 93.21(9) . . ?
O1 Co1 O2W 93.04(9) 1_455 . ?
O3W Co1 O2W 178.10(9) . . ?
O8 Co1 O2 155.06(9) . 1_455 ?
O1W Co1 O2 107.40(9) . 1_455 ?
O1 Co1 O2 61.91(8) 1_455 1_455 ?
O3W Co1 O2 95.81(9) . 1_455 ?
O2W Co1 O2 85.82(9) . 1_455 ?
O8 Co1 C3 125.74(10) . 1_455 ?
O1W Co1 C3 137.43(10) . 1_455 ?
O1 Co1 C3 31.48(9) 1_455 1_455 ?
O3W Co1 C3 92.51(9) . 1_455 ?
O2W Co1 C3 89.39(9) . 1_455 ?
O2 Co1 C3 30.43(9) 1_455 1_455 ?
O5 Co2 O5 180.0 3_786 . ?
O5 Co2 O3 86.85(8) 3_786 . ?
O5 Co2 O3 93.15(8) . . ?
O5 Co2 O3 93.15(8) 3_786 3_786 ?
O5 Co2 O3 86.85(8) . 3_786 ?
O3 Co2 O3 180.000(1) . 3_786 ?
O5 Co2 O6 88.69(8) 3_786 . ?
O5 Co2 O6 91.31(8) . . ?
O3 Co2 O6 88.45(8) . . ?
O3 Co2 O6 91.55(8) 3_786 . ?
O5 Co2 O6 91.31(8) 3_786 3_786 ?
O5 Co2 O6 88.69(8) . 3_786 ?
O3 Co2 O6 91.55(8) . 3_786 ?
O3 Co2 O6 88.45(8) 3_786 3_786 ?
O6 Co2 O6 180.000(1) . 3_786 ?
O7 Co3 O4 172.21(9) . 3_776 ?
O7 Co3 O5 89.11(9) . 3_776 ?
O4 Co3 O5 94.11(8) 3_776 3_776 ?
O7 Co3 O5 92.98(9) . . ?
O4 Co3 O5 94.37(8) 3_776 . ?
O5 Co3 O5 84.82(8) 3_776 . ?
O7 Co3 O5W 91.39(9) . . ?
O4 Co3 O5W 85.90(8) 3_776 . ?
O5 Co3 O5W 175.91(8) 3_776 . ?
O5 Co3 O5W 91.10(8) . . ?
O7 Co3 O4W 84.79(9) . . ?
O4 Co3 O4W 88.13(9) 3_776 . ?
O5 Co3 O4W 89.71(8) 3_776 . ?
O5 Co3 O4W 174.14(8) . . ?
O5W Co3 O4W 94.37(8) . . ?
O9 C1 O8 123.3(3) . . ?
O9 C1 C4 120.4(3) . . ?
O8 C1 C4 116.3(3) . . ?
O7 C2 O6 124.7(3) . . ?
O7 C2 C8 117.6(3) . . ?
O6 C2 C8 117.7(3) . . ?
O2 C3 O1 119.0(3) . . ?
O2 C3 C7 123.7(3) . . ?
O1 C3 C7 117.3(3) . . ?
O2 C3 Co1 60.95(16) . 1_655 ?
O1 C3 Co1 58.06(15) . 1_655 ?
C7 C3 Co1 175.1(2) . 1_655 ?
C5 C4 C1 111.7(2) . . ?
C5 C4 C8 113.0(2) . . ?
C1 C4 C8 112.9(2) . . ?
C5 C4 H4A 106.2 . . ?
C1 C4 H4A 106.2 . . ?
C8 C4 H4A 106.2 . . ?
C7 C5 C4 112.3(2) . . ?
C7 C5 H5A 109.2 . . ?
C4 C5 H5A 109.2 . . ?
C7 C5 H5B 109.2 . . ?
C4 C5 H5B 109.2 . . ?
H5A C5 H5B 107.9 . . ?
C10 C6 C9 111.6(2) . . ?
C10 C6 C7 113.5(3) . . ?
C9 C6 C7 109.5(2) . . ?
C10 C6 H6A 107.3 . . ?
C9 C6 H6A 107.3 . . ?
C7 C6 H6A 107.3 . . ?
C3 C7 C5 113.5(3) . . ?
C3 C7 C6 111.2(2) . . ?
C5 C7 C6 112.2(2) . . ?
C3 C7 H7A 106.5 . . ?
C5 C7 H7A 106.5 . . ?
C6 C7 H7A 106.5 . . ?
C2 C8 C9 110.8(2) . . ?
C2 C8 C4 114.2(3) . . ?
C9 C8 C4 110.8(2) . . ?
C2 C8 H8A 106.9 . . ?
C9 C8 H8A 106.9 . . ?
C4 C8 H8A 106.9 . . ?
C8 C9 C6 113.2(2) . . ?
C8 C9 H9A 108.9 . . ?
C6 C9 H9A 108.9 . . ?
C8 C9 H9B 108.9 . . ?
C6 C9 H9B 108.9 . . ?
H9A C9 H9B 107.8 . . ?
O4 C10 O3 123.9(3) . . ?
O4 C10 C6 118.4(3) . . ?
O3 C10 C6 117.6(3) . . ?
C3 O1 Co1 90.47(18) . 1_655 ?
Co1 O1W H1WA 109.4 . . ?
Co1 O1W H1WB 113.6 . . ?
H1WA O1W H1WB 98.9 . . ?
Co1 O2W H2WA 113.2 . . ?
Co1 O2W H2WB 116.1 . . ?
H2WA O2W H2WB 102.3 . . ?
C3 O2 Co1 88.62(18) . 1_655 ?
Co1 O3W H3WA 111.8 . . ?
Co1 O3W H3WB 111.7 . . ?
H3WA O3W H3WB 109.4 . . ?
C10 O3 Co2 123.69(19) . . ?
Co3 O4W H4WA 109.5 . . ?
Co3 O4W H4WB 110.3 . . ?
H4WA O4W H4WB 115.6 . . ?
C10 O4 Co3 129.2(2) . 3_776 ?
Co3 O5W H5WA 115.0 . . ?
Co3 O5W H5WB 110.3 . . ?
H5WA O5W H5WB 106.3 . . ?
Co2 O5 Co3 121.44(10) . 3_776 ?
Co2 O5 Co3 121.70(9) . . ?
Co3 O5 Co3 95.18(8) 3_776 . ?
Co2 O5 H5 101.9 . . ?
Co3 O5 H5 103.0 3_776 . ?
Co3 O5 H5 112.6 . . ?
H6WA O6W H6WB 113.9 . . ?
C2 O6 Co2 123.89(19) . . ?
C2 O7 Co3 128.0(2) . . ?
C1 O8 Co1 124.3(2) . . ?

loop_
_geom_bond_atom_site_label_1
_geom_bond_atom_site_label_2
_geom_bond_distance
_geom_bond_site_symmetry_2
_geom_bond_publ_flag
Co1 O8 2.065(2) . ?
Co1 O1W 2.089(2) . ?
Co1 O1 2.092(2) 1_455 ?
Co1 O3W 2.113(2) . ?
Co1 O2W 2.122(2) . ?
Co1 O2 2.156(2) 1_455 ?
Co1 C3 2.466(3) 1_455 ?
Co2 O5 2.061(2) 3_786 ?
Co2 O5 2.061(2) . ?
Co2 O3 2.129(2) . ?
Co2 O3 2.129(2) 3_786 ?
Co2 O6 2.157(2) . ?
Co2 O6 2.157(2) 3_786 ?
Co3 O7 2.033(2) . ?
Co3 O4 2.047(2) 3_776 ?
Co3 O5 2.099(2) 3_776 ?
Co3 O5 2.114(2) . ?
Co3 O5W 2.169(2) . ?
Co3 O4W 2.236(2) . ?
C1 O9 1.229(4) . ?
C1 O8 1.285(4) . ?
C1 C4 1.527(4) . ?
C2 O7 1.254(4) . ?
C2 O6 1.271(4) . ?
C2 C8 1.533(4) . ?
C3 O2 1.249(4) . ?
C3 O1 1.287(3) . ?
C3 C7 1.505(4) . ?
C3 Co1 2.466(3) 1_655 ?
C4 C5 1.528(4) . ?
C4 C8 1.541(4) . ?
C4 H4A 0.9800 . ?
C5 C7 1.525(4) . ?
C5 H5A 0.9700 . ?
C5 H5B 0.9700 . ?
C6 C10 1.521(4) . ?
C6 C9 1.537(4) . ?
C6 C7 1.540(4) . ?
C6 H6A 0.9800 . ?
C7 H7A 0.9800 . ?
C8 C9 1.536(4) . ?
C8 H8A 0.9800 . ?
C9 H9A 0.9700 . ?
C9 H9B 0.9700 . ?
C10 O4 1.253(4) . ?
C10 O3 1.271(4) . ?
O1 Co1 2.092(2) 1_655 ?
O1W H1WA 0.8200 . ?
O1W H1WB 0.8692 . ?
O2W H2WA 0.8473 . ?
O2W H2WB 0.8501 . ?
O2 Co1 2.156(2) 1_655 ?
O3W H3WA 0.8332 . ?
O3W H3WB 0.7947 . ?
O4W H4WA 0.8199 . ?
O4W H4WB 0.7429 . ?
O4 Co3 2.047(2) 3_776 ?
O5W H5WA 0.8494 . ?
O5W H5WB 0.8107 . ?
O5 Co3 2.099(2) 3_776 ?
O5 H5 0.8146 . ?
O6W H6WA 0.8011 . ?
O6W H6WB 0.8059 . ?

loop_
_geom_hbond_atom_site_label_D
_geom_hbond_atom_site_label_H
_geom_hbond_atom_site_label_A
_geom_hbond_distance_DH
_geom_hbond_distance_HA
_geom_hbond_distance_DA
_geom_hbond_angle_DHA
_geom_hbond_site_symmetry_A
O1W H1WA O9 0.82 1.86 2.578(3) 146.2 .
O1W H1WB O2W 0.87 1.97 2.832(3) 170.9 2_645
O2W H2WA O1 0.85 1.87 2.649(3) 152.0 2_745
O2W H2WB O8 0.85 1.87 2.668(3) 155.9 2_645
O3W H3WA O6W 0.83 1.89 2.719(4) 172.7 .
O3W H3WB O4W 0.79 2.02 2.808(3) 172.5 .
O4W H4WA O3W 0.82 1.99 2.808(3) 176.1 .
O4W H4WB O6W 0.74 2.48 3.099(4) 141.5 3_676
O5W H5WA O3W 0.85 1.94 2.765(3) 164.4 3_676
O5 H5 O7 0.81 2.61 2.899(3) 102.4 3_776
O5W H5WB O3 0.81 1.96 2.759(3) 167.5 3_786
O6W H6WA O1W 0.80 2.28 3.080(4) 172.1 1_565
O6W H6WB O5W 0.81 2.22 2.951(4) 150.3 .
